data_2200339
loop_
_publ_author_name
'Chan-Yu-King, Roch'
'Hou, Yuqing'
'Sandrock, Paul'
'Meyers, Cal Y.'
'Robinson, Paul D.'

_publ_section_title
;
 2-Bromo-2-propyl mesityl sulfone
;
_journal_issue 5
_journal_name_full 'Acta Crystallographica Section E'
_journal_page_first o449
_journal_page_last o450
_journal_paper_doi 10.1107/S1600536801006687
_journal_volume 57
_journal_year 2001
_chemical_formula_iupac 'C12 H17 Br1 O2 S1'
_chemical_formula_moiety 'C12 H17 Br1 O2 S1'
_chemical_formula_sum 'C12 H17 Br O2 S'
_chemical_formula_weight 305.23
_chemical_melting_point 361.5(5)
_chemical_name_systematic
;
\a-bromoisopropyl mesityl sulfone
;
_space_group_IT_number 2
_symmetry_cell_setting triclinic
_symmetry_space_group_name_Hall '-P 1'
_symmetry_space_group_name_H-M 'P -1'
_cell_angle_alpha 98.813(18)
_cell_angle_beta 92.841(17)
_cell_angle_gamma 65.794(12)
_cell_formula_units_Z 2
_cell_length_a 9.2865(16)
_cell_length_b 9.6572(18)
_cell_length_c 8.2077(18)
_cell_measurement_reflns_used 24
_cell_measurement_temperature 296
_cell_measurement_theta_max 14.9
_cell_measurement_theta_min 14.1
_cell_volume 663.4(2)
_computing_cell_refinement 'MSC/AFC Diffractometer Control Software'
_computing_data_collection
;
MSC/AFC Diffractometer Control Software
(Molecular Structure Corporation, 1996)
;
_computing_data_reduction
;
PROCESS in TEXSAN  (Molecular Structure Corporation, 1997)
;
_computing_molecular_graphics 'ORTEP in TEXSAN (Johnson, 1965)'
_computing_publication_material 'TEXSAN, SHELXL97, and PLATON (Spek, 2000)'
_computing_structure_refinement 'LS in TEXSAN and SHELXL97 (Sheldrick, 1997)'
_computing_structure_solution 'SHELXS97 (Sheldrick, 1990)'
_diffrn_ambient_temperature 296
_diffrn_measured_fraction_theta_full 1.000
_diffrn_measured_fraction_theta_max 1.000
_diffrn_measurement_device_type 'Rigaku AFC-5S'
_diffrn_measurement_method \w/2\q
_diffrn_radiation_monochromator graphite
_diffrn_radiation_source 'sealed tube'
_diffrn_radiation_type MoK\a
_diffrn_radiation_wavelength .71069
_diffrn_reflns_av_R_equivalents .024
_diffrn_reflns_av_sigmaI/netI .072
_diffrn_reflns_limit_h_max 11
_diffrn_reflns_limit_h_min -11
_diffrn_reflns_limit_k_max 11
_diffrn_reflns_limit_k_min -11
_diffrn_reflns_limit_l_max 9
_diffrn_reflns_limit_l_min 0
_diffrn_reflns_number 2526
_diffrn_reflns_theta_full 25.04
_diffrn_reflns_theta_max 25.04
_diffrn_reflns_theta_min 2.34
_diffrn_standards_decay_% .6
_diffrn_standards_interval_count 100
_diffrn_standards_number 3
_exptl_absorpt_coefficient_mu 3.240
_exptl_absorpt_correction_T_max .506
_exptl_absorpt_correction_T_min .444
_exptl_absorpt_correction_type '\y scan'
_exptl_absorpt_process_details '(North et al. 1968)'
_exptl_crystal_colour colorless
_exptl_crystal_density_diffrn 1.528
_exptl_crystal_density_meas ?
_exptl_crystal_description 'irregular fragment'
_exptl_crystal_F_000 312
_exptl_crystal_size_max .30
_exptl_crystal_size_mid .22
_exptl_crystal_size_min .21
_refine_diff_density_max .66
_refine_diff_density_min -.61
_refine_ls_extinction_coef .037(5)
_refine_ls_extinction_method 'SHELXL97 (Sheldrick, 1997)'
_refine_ls_goodness_of_fit_ref 1.030
_refine_ls_hydrogen_treatment constr
_refine_ls_matrix_type full
_refine_ls_number_parameters 167
_refine_ls_number_reflns 2346
_refine_ls_number_restraints 14
_refine_ls_restrained_S_all 1.051
_refine_ls_R_factor_all .130
_refine_ls_R_factor_gt .055
_refine_ls_shift/su_max <0.001
_refine_ls_shift/su_mean .000
_refine_ls_structure_factor_coef Fsqd
_refine_ls_weighting_details 'w = 1/[\s^2^(Fo^2^)+(0.0644P)^2^+1.0978P] where P = (Fo^2^+2Fc^2^)/3'
_refine_ls_weighting_scheme calc
_refine_ls_wR_factor_ref .169
_reflns_number_gt 1269
_reflns_number_total 2346
_reflns_threshold_expression I>2\s(I)
_cod_data_source_file om6022.cif
_cod_data_source_block I
_cod_depositor_comments
;
The following automatic conversions were performed:

'_chemical_melting_point' value '361-362' was changed to '361.5(5)' -
the average value was taken and precision was estimated.

Automatic conversion script
Id: cif_fix_values 1646 2011-03-28 12:23:43Z adriana 

The following automatic conversions were performed:

'_chemical_melting_point' value '361-362' was changed to '361.5(5)' -
the average value was taken and precision was estimated.

Automatic conversion script
Id: cif_fix_values 1715 2011-07-08 13:25:40Z adriana 

The following automatic conversions were performed:

'_exptl_crystal_density_meas' value 'not measured' was changed to '?'
- the value is perceived as not measured.

Automatic conversion script
Id: cif_fix_values 3008 2015-01-20 13:52:24Z robertas 
;
_cod_original_formula_sum 'C12 H17 Br1 O2 S1'
_cod_database_code 2200339
_cod_database_fobs_code 2200339

loop_
_symmetry_equiv_pos_as_xyz
'x, y, z'
'-x, -y, -z'

loop_
_atom_site_label
_atom_site_fract_x
_atom_site_fract_y
_atom_site_fract_z
_atom_site_U_iso_or_equiv
_atom_site_adp_type
_atom_site_calc_flag
_atom_site_refinement_flags
_atom_site_occupancy
_atom_site_disorder_assembly
_atom_site_disorder_group
_atom_site_type_symbol
Br1 .6179(4) .2887(4) .4156(4) .1018(16) Uani d PD .327(3) A 1 Br
Br2 .4640(3) .0775(2) .3236(3) .0839(8) Uani d PD .551(4) A 1 Br
Br3 .6237(13) .1585(15) .0515(10) .114(6) Uani d PD .105(4) A 1 Br
S1 .31680(16) .40056(16) .23108(18) .0505(5) Uani d . 1 . . S
O1 .2389(5) .4457(5) .3891(5) .0666(12) Uani d . 1 . . O
O2 .3596(5) .5100(5) .1681(6) .0710(12) Uani d . 1 . . O
C1 .2039(6) .3339(6) .0815(6) .0428(12) Uani d . 1 . . C
C2 .0953(6) .2811(6) .1351(6) .0477(13) Uani d . 1 . . C
C3 .0171(7) .2220(6) .0138(8) .0579(16) Uani d . 1 . . C
C4 .0376(7) .2175(6) -.1522(7) .0577(16) Uani d . 1 . . C
C5 .1378(7) .2761(7) -.1987(7) .0601(16) Uani d . 1 . . C
C6 .2217(6) .3360(6) -.0862(7) .0507(14) Uani d . 1 . . C
C7 .3229(8) .4008(9) -.1608(8) .076(2) Uani d . 1 . . C
C8 .0502(8) .2852(9) .3114(7) .0734(19) Uani d . 1 . . C
C9 -.0490(9) .1501(8) -.2793(9) .086(2) Uani d . 1 . . C
C10 .4941(5) .2393(4) .2452(4) .0665(17) Uani d D 1 . . C
C11 .5961(17) .2888(16) .3755(11) .060(4) Uiso d PD .655(10) A 2 C
C12 .473(3) .1026(15) .299(2) .048(7) Uiso d PD .437(11) A 2 C
C13 .6035(10) .1677(9) .0923(8) .045(2) Uiso d PD .910(11) A 2 C
H3 -.0522 .1838 .0465 .070 Uiso calc R 1 . . H
H5 .1504 .2758 -.3104 .072 Uiso calc R 1 . . H
H7a .3102 .3917 -.2782 .115 Uiso calc R 1 . . H
H7b .4317 .3447 -.1358 .115 Uiso calc R 1 . . H
H7c .2907 .5070 -.1156 .115 Uiso calc R 1 . . H
H8a .0034 .3897 .3644 .110 Uiso calc R 1 . . H
H8b .1428 .2288 .3698 .110 Uiso calc R 1 . . H
H8c -.0243 .2396 .3115 .110 Uiso calc R 1 . . H
H9a -.0883 .2147 -.3636 .129 Uiso calc R 1 . . H
H9b -.1358 .1436 -.2269 .129 Uiso calc R 1 . . H
H9c .0221 .0494 -.3278 .129 Uiso calc R 1 . . H
H11a .5381 .3306 .4778 .090 Uiso calc PR .655(10) A 2 H
H11b .6223 .3652 .3383 .090 Uiso calc PR .655(10) A 2 H
H11c .6912 .2013 .3914 .090 Uiso calc PR .655(10) A 2 H
H12a .4140 .0664 .2180 .071 Uiso calc PR .437(11) A 2 H
H12b .4180 .1347 .4033 .071 Uiso calc PR .437(11) A 2 H
H12c .5752 .0214 .3101 .071 Uiso calc PR .437(11) A 2 H
H13a .5474 .1371 .0027 .067 Uiso calc PR .910(11) A 2 H
H13b .6939 .0796 .1173 .067 Uiso calc PR .910(11) A 2 H
H13c .6374 .2418 .0617 .067 Uiso calc PR .910(11) A 2 H

loop_
_atom_site_aniso_label
_atom_site_aniso_U_11
_atom_site_aniso_U_22
_atom_site_aniso_U_33
_atom_site_aniso_U_12
_atom_site_aniso_U_13
_atom_site_aniso_U_23
Br1 .0659(18) .124(3) .085(2) -.0254(15) -.0363(16) -.0228(16)
Br2 .0893(13) .0624(10) .0941(13) -.0200(9) -.0128(9) .0297(9)
Br3 .075(7) .158(10) .071(7) -.019(6) .018(5) -.017(6)
S1 .0408(8) .0494(9) .0530(9) -.0145(6) -.0024(6) -.0042(6)
O1 .058(2) .078(3) .050(2) -.022(2) .005(2) -.017(2)
O2 .065(3) .057(2) .097(3) -.033(2) -.006(2) .009(2)
C1 .037(3) .043(3) .043(3) -.011(2) -.004(2) .005(2)
C2 .043(3) .056(3) .043(3) -.019(3) -.002(2) .007(2)
C3 .048(3) .060(4) .071(4) -.027(3) -.006(3) .010(3)
C4 .051(3) .048(3) .057(4) -.008(3) -.011(3) -.004(3)
C5 .061(4) .066(4) .038(3) -.012(3) -.004(3) .004(3)
C6 .042(3) .055(3) .048(3) -.010(3) .004(2) .013(3)
C7 .076(5) .100(5) .064(4) -.041(4) .001(3) .027(4)
C8 .074(4) .106(5) .053(4) -.049(4) .008(3) .008(4)
C9 .088(5) .071(5) .080(5) -.025(4) -.030(4) -.011(4)
C10 .053(4) .072(4) .060(4) -.014(3) -.002(3) -.001(3)

loop_
_atom_type_symbol
_atom_type_description
_atom_type_scat_dispersion_real
_atom_type_scat_dispersion_imag
_atom_type_scat_source
C C .0033 .0016 'International Tables Vol C Tables 4.2.6.8 and 6.1.1.4'
H H .0000 .0000 'International Tables Vol C Tables 4.2.6.8 and 6.1.1.4'
O O .0106 .0060 'International Tables Vol C Tables 4.2.6.8 and 6.1.1.4'
Br Br -.2901 2.4595 'International Tables Vol C Tables 4.2.6.8 and 6.1.1.4'
S S .1246 .1234 'International Tables Vol C Tables 4.2.6.8 and 6.1.1.4'

loop_
_geom_angle_atom_site_label_1
_geom_angle_atom_site_label_2
_geom_angle_atom_site_label_3
_geom_angle
_geom_angle_publ_flag
Br1 C10 C12 102.9(9) yes
Br1 C10 C13 106.0(5) yes
Br1 C10 S1 109.4(2) yes
C13 C10 C12 104.0(7) yes
C12 C10 S1 114.3(10) yes
C13 C10 S1 118.7(4) yes
Br2 C10 C11 105.6(4) yes
Br2 C10 C13 107.2(4) yes
Br2 C10 S1 112.9(2) yes
C13 C10 C11 103.9(7) yes
C11 C10 S1 107.4(6) yes
Br3 C10 C11 104.7(8) yes
Br3 C10 C12 106.0(8) yes
Br3 C10 S1 116.2(4) yes
C12 C10 C11 107.5(10) yes
O1 S1 O2 117.7(3) no
O1 S1 C10 107.7(2) no
O2 S1 C10 105.9(2) no
O1 S1 C1 110.0(2) no
O2 S1 C1 109.9(3) no
C10 S1 C1 104.89(19) no
C6 C1 C2 120.6(5) no
C6 C1 S1 120.2(4) no
C2 C1 S1 119.3(4) no
C3 C2 C1 117.2(5) no
C3 C2 C8 115.5(5) no
C1 C2 C8 127.3(5) no
C4 C3 C2 123.1(6) no
C5 C4 C3 118.0(5) no
C5 C4 C9 121.1(6) no
C3 C4 C9 120.9(7) no
C4 C5 C6 122.8(5) no
C5 C6 C1 118.2(5) no
C5 C6 C7 115.2(5) no
C1 C6 C7 126.5(5) no
C4 C5 H5 118.6 no
C6 C5 H5 118.6 no
C4 C3 H3 118.5 no
C2 C3 H3 118.5 no
C10 C11 H11a 109.5 no
C10 C11 H11b 109.5 no
C10 C11 H11c 109.5 no
C10 C12 H12a 109.5 no
C10 C12 H12b 109.5 no
C10 C12 H12c 109.5 no
C10 C13 H13a 109.5 no
C10 C13 H13b 109.5 no
C10 C13 H13c 109.5 no
H11a C11 H11b 109.5 no
H11a C11 H11c 109.5 no
H11b C11 H11c 109.5 no
H12a C12 H12b 109.5 no
H12a C12 H12c 109.5 no
H12b C12 H12c 109.5 no
H13a C13 H13b 109.5 no
H13a C13 H13c 109.5 no
H13b C13 H13c 109.5 no
C6 C7 H7a 109.5 no
C6 C7 H7b 109.5 no
C6 C7 H7c 109.5 no
H7a C7 H7b 109.5 no
H7a C7 H7c 109.5 no
H7b C7 H7c 109.5 no
C2 C8 H8a 109.5 no
C2 C8 H8b 109.5 no
C2 C8 H8c 109.5 no
H8a C8 H8b 109.5 no
H8a C8 H8c 109.5 no
H8b C8 H8c 109.5 no
C4 C9 H9a 109.5 no
C4 C9 H9b 109.5 no
C4 C9 H9c 109.5 no
H9a C9 H9b 109.5 no
H9a C9 H9c 109.5 no
H9b C9 H9c 109.5 no

loop_
_geom_bond_atom_site_label_1
_geom_bond_atom_site_label_2
_geom_bond_site_symmetry_2
_geom_bond_distance
_geom_bond_publ_flag
Br1 C10 . 1.895(2) yes
Br2 C10 . 1.903(2) yes
Br3 C10 . 1.904(2) yes
C11 C10 . 1.543(2) yes
C12 C10 . 1.541(2) yes
C13 C10 . 1.539(2) yes
S1 O1 . 1.434(4) no
S1 O2 . 1.440(4) no
S1 C10 . 1.756(5) yes
S1 C1 . 1.790(5) no
C1 C6 . 1.399(7) no
C1 C2 . 1.416(7) no
C2 C3 . 1.391(7) no
C3 C4 . 1.377(8) no
C4 C5 . 1.365(8) no
C5 C6 . 1.389(8) no
C2 C8 . 1.516(8) no
C4 C9 . 1.516(8) no
C6 C7 . 1.518(8) no
C5 H5 . .9300 no
C3 H3 . .9300 no
C11 H11a . .9600 no
C11 H11b . .9600 no
C11 H11c . .9600 no
C12 H12a . .9600 no
C12 H12b . .9600 no
C12 H12c . .9600 no
C13 H13a . .9600 no
C13 H13b . .9600 no
C13 H13c . .9600 no
C7 H7a . .9600 no
C7 H7b . .9600 no
C7 H7c . .9600 no
C8 H8a . .9600 no
C8 H8b . .9600 no
C8 H8c . .9600 no
C9 H9a . .9600 no
C9 H9b . .9600 no
C9 H9c . .9600 no

loop_
_geom_torsion_atom_site_label_1
_geom_torsion_atom_site_label_2
_geom_torsion_atom_site_label_3
_geom_torsion_atom_site_label_4
_geom_torsion
_geom_torsion_publ_flag
O1 S1 C1 C6 157.0(4) no
O2 S1 C1 C6 25.9(5) no
C10 S1 C1 C6 -87.5(4) no
O1 S1 C1 C2 -22.3(5) no
O2 S1 C1 C2 -153.3(4) no
C10 S1 C1 C2 93.3(4) no
C6 C1 C2 C3 4.4(8) no
S1 C1 C2 C3 -176.3(4) no
C6 C1 C2 C8 -173.7(6) no
S1 C1 C2 C8 5.5(8) no
C1 C2 C3 C4 -1.9(8) no
C8 C2 C3 C4 176.4(5) no
C2 C3 C4 C5 -1.0(9) no
C2 C3 C4 C9 179.2(5) no
C3 C4 C5 C6 1.6(9) no
C9 C4 C5 C6 -178.7(5) no
C4 C5 C6 C1 .9(8) no
C4 C5 C6 C7 -178.0(5) no
C2 C1 C6 C5 -4.0(8) no
S1 C1 C6 C5 176.8(4) no
C2 C1 C6 C7 174.8(5) no
S1 C1 C6 C7 -4.4(8) no
O1 S1 C10 C13 -179.1(5) no
O2 S1 C10 C13 -52.4(5) no
C1 S1 C10 C13 63.7(5) no
O1 S1 C10 C12 57.4(8) no
O2 S1 C10 C12 -175.9(8) no
C1 S1 C10 C12 -59.7(8) no
O1 S1 C10 C11 -61.8(5) no
O2 S1 C10 C11 64.9(5) no
C1 S1 C10 C11 -178.9(5) no
O1 S1 C10 Br1 -57.4(3) no
O2 S1 C10 Br1 69.3(3) no
C1 S1 C10 Br1 -174.5(3) no
O1 S1 C10 Br2 54.2(3) no
O2 S1 C10 Br2 -179.1(2) no
C1 S1 C10 Br2 -62.9(3) no
O1 S1 C10 Br3 -178.6(6) no
O2 S1 C10 Br3 -51.9(6) no
C1 S1 C10 Br3 64.2(6) no
